data_7244673
loop_
_publ_author_name
'Tominaga, Masahide'
'Kondo, Sana'
'Hyodo, Tadashi'
'Kawahata, Masatoshi'
'Yamaguchi, Kentaro'

_publ_section_title
;
 Structure analysis of inclusion crystals of diimide-based macrocycles
 with halocarbons
;
_journal_name_full CrystEngComm
_journal_paper_doi 10.1039/D2CE00118G
_journal_year 2022
_chemical_formula_sum 'C55 H47 Br9 N4 O8'
_chemical_formula_weight 1611.15
_space_group_crystal_system triclinic
_space_group_IT_number 2
_space_group_name_Hall '-P 1'
_space_group_name_H-M_alt 'P -1'
_atom_sites_solution_hydrogens geom
_audit_creation_method SHELXL-2018/3
_audit_update_record
;
2022-01-07 deposited with the CCDC.	2022-03-21 downloaded from the CCDC.
;
_cell_angle_alpha 87.366(2)
_cell_angle_beta 80.576(2)
_cell_angle_gamma 72.004(2)
_cell_formula_units_Z 2
_cell_length_a 9.8012(3)
_cell_length_b 15.8268(4)
_cell_length_c 18.8202(4)
_cell_measurement_reflns_used 28738
_cell_measurement_temperature 100(2)
_cell_measurement_theta_max 78.6810
_cell_measurement_theta_min 2.4840
_cell_volume 2739.09(13)
_computing_cell_refinement 'CrysAlisPro 1.171.40.67a (Rigaku OD, 2019)'
_computing_data_collection 'APEX3 (Bruker AXS, 2015)'
_computing_data_reduction 'CrysAlisPro 1.171.40.67a (Rigaku OD, 2019)'
_computing_molecular_graphics 'ORTEP-3 for Windows (Farrugia, 1997)'
_computing_publication_material 'SHELXLE (H\"ubschle et al., 2011)'
_computing_structure_refinement 'SHELXL-2018/3 (Sheldrick, 2018)'
_computing_structure_solution 'SHELXT 2018/2 (Sheldrick, 2018)'
_diffrn_ambient_temperature 100(2)
_diffrn_detector_area_resol_mean 10.24
_diffrn_measured_fraction_theta_full 0.979
_diffrn_measured_fraction_theta_max 0.910
_diffrn_measurement_device_type 'BrukerD8 goniometer'
_diffrn_measurement_method 'omega and phi scans'
_diffrn_radiation_type CuK\a
_diffrn_radiation_wavelength 1.54184
_diffrn_reflns_av_R_equivalents 0.1045
_diffrn_reflns_av_unetI/netI 0.0476
_diffrn_reflns_Laue_measured_fraction_full 0.979
_diffrn_reflns_Laue_measured_fraction_max 0.910
_diffrn_reflns_limit_h_max 11
_diffrn_reflns_limit_h_min -12
_diffrn_reflns_limit_k_max 18
_diffrn_reflns_limit_k_min -19
_diffrn_reflns_limit_l_max 23
_diffrn_reflns_limit_l_min -23
_diffrn_reflns_number 32381
_diffrn_reflns_point_group_measured_fraction_full 0.979
_diffrn_reflns_point_group_measured_fraction_max 0.910
_diffrn_reflns_theta_full 67.684
_diffrn_reflns_theta_max 79.440
_diffrn_reflns_theta_min 2.380
_diffrn_source 'rotating-anode X-ray tube'
_exptl_absorpt_coefficient_mu 8.346
_exptl_absorpt_correction_T_max 1.00000
_exptl_absorpt_correction_T_min 0.41659
_exptl_absorpt_correction_type multi-scan
_exptl_absorpt_process_details
;
CrysAlisPro 1.171.40.67a (Rigaku Oxford Diffraction, 2019)
Empirical absorption correction using spherical harmonics,
 implemented in SCALE3 ABSPACK scaling algorithm.
;
_exptl_crystal_colour colourless
_exptl_crystal_density_diffrn 1.953
_exptl_crystal_description prismatic
_exptl_crystal_F_000 1568
_exptl_crystal_size_max 0.120
_exptl_crystal_size_mid 0.120
_exptl_crystal_size_min 0.100
_refine_diff_density_max 3.507
_refine_diff_density_min -2.037
_refine_diff_density_rms 0.177
_refine_ls_extinction_method none
_refine_ls_goodness_of_fit_ref 1.051
_refine_ls_hydrogen_treatment constr
_refine_ls_matrix_type full
_refine_ls_number_parameters 759
_refine_ls_number_reflns 10830
_refine_ls_number_restraints 24
_refine_ls_restrained_S_all 1.051
_refine_ls_R_factor_all 0.0899
_refine_ls_R_factor_gt 0.0859
_refine_ls_shift/su_max 0.001
_refine_ls_shift/su_mean 0.000
_refine_ls_structure_factor_coef Fsqd
_refine_ls_weighting_details 'w=1/[\s^2^(Fo^2^)+(0.1083P)^2^+22.5575P] where P=(Fo^2^+2Fc^2^)/3'
_refine_ls_weighting_scheme calc
_refine_ls_wR_factor_gt 0.2184
_refine_ls_wR_factor_ref 0.2232
_reflns_Friedel_coverage 0.000
_reflns_number_gt 10016
_reflns_number_total 10830
_reflns_threshold_expression 'I > 2\s(I)'
_cod_data_source_file d2ce00118g2.cif
_cod_data_source_block 2a
_cod_database_code 7244673
_shelx_shelxl_version_number 2018/3
_shelx_space_group_comment
;
The symmetry employed for this shelxl refinement is uniquely defined
by the following loop, which should always be used as a source of
symmetry information in preference to the above space-group names.
They are only intended as comments.
;
_shelx_estimated_absorpt_t_min 0.434
_shelx_estimated_absorpt_t_max 0.489

loop_
_space_group_symop_operation_xyz
'x, y, z'
'-x, -y, -z'

loop_
_atom_site_label
_atom_site_type_symbol
_atom_site_fract_x
_atom_site_fract_y
_atom_site_fract_z
_atom_site_U_iso_or_equiv
_atom_site_adp_type
_atom_site_occupancy
_atom_site_site_symmetry_order
_atom_site_calc_flag
_atom_site_refinement_flags_posn
_atom_site_refinement_flags_adp
_atom_site_refinement_flags_occupancy
_atom_site_disorder_assembly
_atom_site_disorder_group
C1 C 0.6561(7) 0.1581(4) 0.1869(3) 0.0237(11) Uani 1 1 d . . . . .
C2 C 0.6827(6) 0.2202(4) 0.1238(3) 0.0224(11) Uani 1 1 d . . . . .
H2A H 0.599225 0.236716 0.097099 0.027 Uiso 1 1 calc R U . . .
H2B H 0.690955 0.275328 0.142965 0.027 Uiso 1 1 calc R U . . .
C3 C 0.8218(7) 0.1743(4) 0.0726(3) 0.0261(12) Uani 1 1 d . . . . .
C4 C 0.9512(7) 0.1489(4) 0.1150(3) 0.0293(12) Uani 1 1 d . . . . .
H4A H 1.041958 0.118707 0.082484 0.035 Uiso 1 1 calc R U . . .
H4B H 0.962189 0.203229 0.134197 0.035 Uiso 1 1 calc R U . . .
C5 C 0.9250(7) 0.0871(4) 0.1772(4) 0.0330(14) Uani 1 1 d . . . . .
H5 H 1.008778 0.071361 0.204521 0.040 Uiso 1 1 calc R U . . .
C6 C 0.7861(7) 0.1327(4) 0.2278(3) 0.0271(12) Uani 1 1 d . . . . .
H6A H 0.795023 0.186696 0.248535 0.033 Uiso 1 1 calc R U . . .
H6B H 0.770344 0.092227 0.267813 0.033 Uiso 1 1 calc R U . . .
C7 C 0.6437(9) 0.0730(4) 0.1550(4) 0.0379(15) Uani 1 1 d . . . . .
H7A H 0.625137 0.032482 0.194458 0.045 Uiso 1 1 calc R U . . .
H7B H 0.561122 0.088639 0.127748 0.045 Uiso 1 1 calc R U . . .
C8 C 0.8062(10) 0.0891(4) 0.0437(4) 0.0386(16) Uani 1 1 d . . . . .
H8A H 0.722351 0.104534 0.017300 0.046 Uiso 1 1 calc R U . . .
H8B H 0.894658 0.059226 0.009508 0.046 Uiso 1 1 calc R U . . .
C9 C 0.7841(10) 0.0262(4) 0.1050(4) 0.0427(17) Uani 1 1 d . . . . .
H9 H 0.775877 -0.029282 0.085105 0.051 Uiso 1 1 calc R U . . .
C10 C 0.9121(9) 0.0028(4) 0.1471(4) 0.0437(18) Uani 1 1 d . . . . .
H10A H 0.896788 -0.037861 0.187065 0.052 Uiso 1 1 calc R U . . .
H10B H 1.003129 -0.027838 0.114957 0.052 Uiso 1 1 calc R U . . .
C11 C 0.5117(7) 0.2019(4) 0.2358(3) 0.0270(12) Uani 1 1 d . . . . .
H11A H 0.432865 0.219709 0.206115 0.032 Uiso 1 1 calc R U . . .
H11B H 0.490304 0.157721 0.271285 0.032 Uiso 1 1 calc R U . . .
C12 C 0.5621(6) 0.2660(4) 0.3414(3) 0.0252(11) Uani 1 1 d . . . . .
C13 C 0.5896(6) 0.3414(4) 0.3741(3) 0.0224(11) Uani 1 1 d . . . . .
C14 C 0.6629(7) 0.3279(4) 0.4317(3) 0.0276(12) Uani 1 1 d . . . . .
H14 H 0.695830 0.270033 0.451247 0.033 Uiso 1 1 calc R U . . .
C15 C 0.6892(7) 0.3999(4) 0.4619(3) 0.0274(12) Uani 1 1 d . . . . .
H15 H 0.741323 0.390213 0.501403 0.033 Uiso 1 1 calc R U . . .
C16 C 0.6409(6) 0.4836(4) 0.4351(3) 0.0238(11) Uani 1 1 d . . . . .
C17 C 0.6708(6) 0.5588(4) 0.4671(3) 0.0261(12) Uani 1 1 d . . . . .
C18 C 0.5333(6) 0.6616(4) 0.3824(3) 0.0246(11) Uani 1 1 d . . . . .
C19 C 0.5139(6) 0.5850(4) 0.3477(3) 0.0246(11) Uani 1 1 d . . . . .
C20 C 0.4437(6) 0.5982(4) 0.2877(3) 0.0241(11) Uani 1 1 d . . . . .
H20 H 0.409637 0.656240 0.268677 0.029 Uiso 1 1 calc R U . . .
C21 C 0.4234(6) 0.5256(4) 0.2554(3) 0.0263(12) Uani 1 1 d . . . . .
H21 H 0.376278 0.534806 0.214107 0.032 Uiso 1 1 calc R U . . .
C22 C 0.4710(6) 0.4415(4) 0.2829(3) 0.0216(11) Uani 1 1 d . . . . .
C23 C 0.4526(6) 0.3657(4) 0.2464(3) 0.0238(11) Uani 1 1 d . . . . .
C24 C 0.5415(6) 0.4269(4) 0.3443(3) 0.0206(10) Uani 1 1 d . . . . .
C25 C 0.5648(6) 0.4992(4) 0.3759(3) 0.0227(11) Uani 1 1 d . . . . .
C26 C 0.6607(7) 0.7162(4) 0.4634(4) 0.0285(12) Uani 1 1 d . . . . .
H26A H 0.672612 0.704781 0.514525 0.034 Uiso 1 1 calc R U . . .
H26B H 0.578037 0.770888 0.461558 0.034 Uiso 1 1 calc R U . . .
C27 C 0.7988(6) 0.7319(4) 0.4219(3) 0.0211(10) Uani 1 1 d . . . . .
C28 C 0.7927(6) 0.7440(3) 0.3404(3) 0.0204(10) Uani 1 1 d . . . . .
H28A H 0.783469 0.689514 0.320579 0.025 Uiso 1 1 calc R U . . .
H28B H 0.705970 0.793955 0.333036 0.025 Uiso 1 1 calc R U . . .
C29 C 0.9290(6) 0.7627(4) 0.3000(3) 0.0218(11) Uani 1 1 d . . . . .
C30 C 1.0642(6) 0.6857(4) 0.3127(3) 0.0219(11) Uani 1 1 d . . . . .
H30A H 1.059966 0.630140 0.292431 0.026 Uiso 1 1 calc R U . . .
H30B H 1.152695 0.698310 0.287529 0.026 Uiso 1 1 calc R U . . .
C31 C 1.0725(6) 0.6736(4) 0.3933(3) 0.0253(11) Uani 1 1 d . . . . .
H31 H 1.159759 0.622769 0.400449 0.030 Uiso 1 1 calc R U . . .
C32 C 0.9348(6) 0.6544(4) 0.4318(3) 0.0236(11) Uani 1 1 d . . . . .
H32A H 0.940229 0.645438 0.483822 0.028 Uiso 1 1 calc R U . . .
H32B H 0.927941 0.599220 0.412126 0.028 Uiso 1 1 calc R U . . .
C33 C 0.8118(7) 0.8172(4) 0.4527(4) 0.0295(13) Uani 1 1 d . . . . .
H33A H 0.817709 0.809499 0.504765 0.035 Uiso 1 1 calc R U . . .
H33B H 0.724780 0.867720 0.447030 0.035 Uiso 1 1 calc R U . . .
C34 C 1.0841(7) 0.7596(4) 0.4238(4) 0.0308(13) Uani 1 1 d . . . . .
H34A H 1.090873 0.752430 0.475757 0.037 Uiso 1 1 calc R U . . .
H34B H 1.172675 0.772224 0.398716 0.037 Uiso 1 1 calc R U . . .
C35 C 0.9406(7) 0.8485(4) 0.3314(4) 0.0308(13) Uani 1 1 d . . . . .
H35A H 1.028441 0.861601 0.305963 0.037 Uiso 1 1 calc R U . . .
H35B H 0.854721 0.899101 0.324090 0.037 Uiso 1 1 calc R U . . .
C36 C 0.9491(7) 0.8367(4) 0.4127(4) 0.0319(13) Uani 1 1 d . . . . .
H36 H 0.956006 0.892601 0.432441 0.038 Uiso 1 1 calc R U . . .
C37 C 0.9236(7) 0.7781(4) 0.2196(3) 0.0293(13) Uani 1 1 d . . . . .
H37A H 0.837695 0.829380 0.213702 0.035 Uiso 1 1 calc R U . . .
H37B H 1.011107 0.793766 0.197078 0.035 Uiso 1 1 calc R U . . .
C38 C 1.0460(6) 0.6387(4) 0.1517(3) 0.0244(11) Uani 1 1 d . . . . .
C39 C 1.0343(7) 0.5553(4) 0.1211(3) 0.0242(11) Uani 1 1 d . . . . .
C40 C 1.1576(7) 0.4846(4) 0.1028(3) 0.0295(13) Uani 1 1 d . . . . .
H40 H 1.249715 0.488356 0.109224 0.035 Uiso 1 1 calc R U . . .
C41 C 1.1461(7) 0.4068(4) 0.0745(3) 0.0290(12) Uani 1 1 d . . . . .
H41 H 1.230489 0.357125 0.063442 0.035 Uiso 1 1 calc R U . . .
C42 C 1.0142(7) 0.4018(4) 0.0628(3) 0.0255(12) Uani 1 1 d . . . . .
C43 C 1.0022(7) 0.3210(4) 0.0317(3) 0.0298(13) Uani 1 1 d . . . . .
C44 C 0.7373(7) 0.3908(4) 0.0373(3) 0.0261(12) Uani 1 1 d . . . . .
C45 C 0.7505(7) 0.4715(4) 0.0680(3) 0.0248(11) Uani 1 1 d . . . . .
C46 C 0.6276(7) 0.5442(4) 0.0853(3) 0.0266(12) Uani 1 1 d . . . . .
H46 H 0.536445 0.543199 0.074879 0.032 Uiso 1 1 calc R U . . .
C47 C 0.6387(7) 0.6187(4) 0.1181(3) 0.0256(11) Uani 1 1 d . . . . .
H47 H 0.553969 0.667707 0.130782 0.031 Uiso 1 1 calc R U . . .
C48 C 0.7695(7) 0.6224(4) 0.1323(3) 0.0254(11) Uani 1 1 d . . . . .
C49 C 0.7780(7) 0.6995(4) 0.1711(3) 0.0275(12) Uani 1 1 d . . . . .
C50 C 0.8985(7) 0.5514(4) 0.1116(3) 0.0243(11) Uani 1 1 d . . . . .
C51 C 0.8863(6) 0.4745(4) 0.0812(3) 0.0240(11) Uani 1 1 d . . . . .
C52 C 0.8476(8) 0.2325(4) 0.0068(3) 0.0307(13) Uani 1 1 d . . . . .
H52A H 0.936521 0.199353 -0.025603 0.037 Uiso 1 1 calc R U . . .
H52B H 0.764894 0.245061 -0.020156 0.037 Uiso 1 1 calc R U . . .
N1 N 0.5124(5) 0.2805(3) 0.2746(3) 0.0240(10) Uani 1 1 d . . . . .
N2 N 0.6252(5) 0.6415(3) 0.4355(3) 0.0249(10) Uani 1 1 d . . . . .
N3 N 0.9161(6) 0.7008(3) 0.1811(3) 0.0253(10) Uani 1 1 d . . . . .
N4 N 0.8634(6) 0.3171(3) 0.0278(3) 0.0271(10) Uani 1 1 d . . . . .
O1 O 0.5845(5) 0.1935(3) 0.3700(2) 0.0321(10) Uani 1 1 d . . . . .
O2 O 0.7338(5) 0.5484(3) 0.5195(2) 0.0341(10) Uani 1 1 d . . . . .
O3 O 0.4751(5) 0.7373(3) 0.3666(3) 0.0325(10) Uani 1 1 d . . . . .
O4 O 0.3924(5) 0.3740(3) 0.1942(2) 0.0293(9) Uani 1 1 d . . . . .
O5 O 1.1631(5) 0.6503(3) 0.1518(2) 0.0329(10) Uani 1 1 d . . . . .
O6 O 1.1099(6) 0.2588(3) 0.0112(3) 0.0417(12) Uani 1 1 d . . . . .
O7 O 0.6236(5) 0.3867(3) 0.0226(3) 0.0330(10) Uani 1 1 d . . . . .
O8 O 0.6698(5) 0.7585(3) 0.1959(3) 0.0366(11) Uani 1 1 d . . . . .
C53 C 1.0853(7) 0.3509(5) 0.2801(3) 0.0297(13) Uani 1 1 d . . . . .
H53 H 1.154391 0.356216 0.235929 0.036 Uiso 1 1 calc R U . . .
Br1 Br 0.89177(8) 0.40994(7) 0.26290(4) 0.0552(3) Uani 1 1 d . . . . .
Br2 Br 1.11048(11) 0.22625(6) 0.29862(7) 0.0607(3) Uani 1 1 d . . . . .
Br3 Br 1.13153(8) 0.40293(5) 0.36013(4) 0.0375(2) Uani 1 1 d . . . . .
C54 C 0.4242(13) 0.8943(9) 0.1299(9) 0.038(4) Uani 0.622(8) 1 d D . P A 1
H54 H 0.476238 0.893342 0.171567 0.046 Uiso 0.622(8) 1 calc R U P A 1
Br4 Br 0.5682(3) 0.84961(16) 0.04738(16) 0.0469(6) Uani 0.622(8) 1 d D . P A 1
Br5 Br 0.2990(3) 0.8203(3) 0.1547(2) 0.0282(5) Uani 0.622(8) 1 d D . P A 1
Br6 Br 0.31464(17) 1.01413(14) 0.11570(14) 0.0508(8) Uani 0.622(8) 1 d D . P A 1
C54B C 0.425(2) 0.9020(11) 0.1538(14) 0.046(9) Uani 0.378(8) 1 d D . P A 2
H54B H 0.491383 0.886855 0.190684 0.055 Uiso 0.378(8) 1 calc R U P A 2
Br4B Br 0.5386(11) 0.8862(8) 0.0602(4) 0.107(3) Uani 0.378(8) 1 d D . P A 2
Br5B Br 0.3043(10) 0.8253(7) 0.1662(6) 0.073(3) Uani 0.378(8) 1 d D . P A 2
Br6B Br 0.3100(5) 1.0237(4) 0.1654(9) 0.164(5) Uani 0.378(8) 1 d D . P A 2
C55 C 0.3036(19) 0.9548(10) 0.3999(9) 0.048(5) Uani 0.580(6) 1 d D U P B 1
H55 H 0.335131 0.899269 0.370174 0.058 Uiso 0.580(6) 1 calc R U P B 1
Br7 Br 0.1161(3) 1.02372(19) 0.3792(3) 0.0973(16) Uani 0.580(6) 1 d D . P B 1
Br8 Br 0.4507(6) 1.0148(4) 0.3741(3) 0.1093(18) Uani 0.580(6) 1 d D . P B 1
Br9 Br 0.2987(5) 0.9201(3) 0.4977(3) 0.0564(12) Uani 0.580(6) 1 d D . P B 1
C55B C 0.355(2) 0.9417(10) 0.3901(7) 0.032(4) Uani 0.420(6) 1 d D U P B 2
H55B H 0.424970 0.882532 0.373626 0.038 Uiso 0.420(6) 1 calc R U P B 2
Br7B Br 0.2169(6) 0.9828(2) 0.3251(2) 0.089(2) Uani 0.420(6) 1 d D . P B 2
Br8B Br 0.4582(5) 1.0270(2) 0.38905(19) 0.0359(7) Uani 0.420(6) 1 d D . P B 2
Br9B Br 0.2590(7) 0.9323(4) 0.4867(3) 0.0547(15) Uani 0.420(6) 1 d D . P B 2

loop_
_atom_site_aniso_label
_atom_site_aniso_U_11
_atom_site_aniso_U_22
_atom_site_aniso_U_33
_atom_site_aniso_U_23
_atom_site_aniso_U_13
_atom_site_aniso_U_12
C1 0.032(3) 0.017(2) 0.025(3) 0.006(2) -0.007(2) -0.011(2)
C2 0.029(3) 0.020(2) 0.023(3) 0.007(2) -0.010(2) -0.010(2)
C3 0.037(3) 0.020(3) 0.021(3) 0.002(2) -0.004(2) -0.008(2)
C4 0.028(3) 0.028(3) 0.027(3) 0.006(2) -0.007(2) -0.001(2)
C5 0.034(3) 0.024(3) 0.032(3) 0.011(2) -0.010(3) 0.006(2)
C6 0.036(3) 0.019(3) 0.026(3) 0.009(2) -0.010(2) -0.006(2)
C7 0.055(4) 0.026(3) 0.042(4) 0.002(3) -0.016(3) -0.022(3)
C8 0.068(5) 0.020(3) 0.028(3) -0.004(2) -0.008(3) -0.012(3)
C9 0.070(5) 0.023(3) 0.036(4) -0.002(3) -0.008(3) -0.017(3)
C10 0.054(5) 0.017(3) 0.048(4) 0.007(3) -0.008(3) 0.005(3)
C11 0.034(3) 0.026(3) 0.028(3) 0.003(2) -0.009(2) -0.017(2)
C12 0.026(3) 0.030(3) 0.022(3) 0.001(2) -0.004(2) -0.011(2)
C13 0.019(2) 0.025(3) 0.024(3) 0.004(2) -0.003(2) -0.009(2)
C14 0.031(3) 0.032(3) 0.023(3) 0.006(2) -0.008(2) -0.012(2)
C15 0.029(3) 0.032(3) 0.022(3) 0.003(2) -0.006(2) -0.011(2)
C16 0.020(3) 0.033(3) 0.020(3) 0.000(2) 0.000(2) -0.012(2)
C17 0.023(3) 0.031(3) 0.024(3) -0.003(2) 0.000(2) -0.009(2)
C18 0.013(2) 0.029(3) 0.030(3) 0.001(2) 0.003(2) -0.007(2)
C19 0.015(2) 0.032(3) 0.027(3) -0.002(2) -0.001(2) -0.008(2)
C20 0.017(2) 0.023(3) 0.031(3) 0.006(2) -0.004(2) -0.004(2)
C21 0.019(3) 0.031(3) 0.030(3) 0.005(2) -0.009(2) -0.005(2)
C22 0.014(2) 0.026(3) 0.025(3) 0.005(2) -0.003(2) -0.008(2)
C23 0.014(2) 0.033(3) 0.026(3) 0.003(2) -0.006(2) -0.009(2)
C24 0.016(2) 0.027(3) 0.019(2) 0.001(2) 0.0001(19) -0.009(2)
C25 0.018(2) 0.025(3) 0.024(3) -0.001(2) 0.002(2) -0.006(2)
C26 0.024(3) 0.027(3) 0.035(3) -0.010(2) 0.001(2) -0.009(2)
C27 0.020(3) 0.017(2) 0.026(3) -0.004(2) -0.008(2) -0.003(2)
C28 0.015(2) 0.016(2) 0.032(3) 0.001(2) -0.008(2) -0.0037(19)
C29 0.021(3) 0.019(2) 0.029(3) 0.006(2) -0.011(2) -0.009(2)
C30 0.015(2) 0.024(3) 0.026(3) 0.003(2) -0.003(2) -0.006(2)
C31 0.021(3) 0.031(3) 0.025(3) 0.002(2) -0.010(2) -0.006(2)
C32 0.022(3) 0.026(3) 0.021(3) -0.002(2) -0.004(2) -0.003(2)
C33 0.027(3) 0.021(3) 0.041(3) -0.007(2) -0.009(3) -0.005(2)
C34 0.025(3) 0.038(3) 0.034(3) -0.003(3) -0.014(2) -0.011(3)
C35 0.030(3) 0.024(3) 0.045(4) 0.003(3) -0.015(3) -0.014(2)
C36 0.026(3) 0.031(3) 0.043(4) -0.007(3) -0.007(3) -0.013(3)
C37 0.037(3) 0.022(3) 0.035(3) 0.012(2) -0.016(3) -0.014(2)
C38 0.028(3) 0.031(3) 0.016(2) 0.012(2) -0.009(2) -0.011(2)
C39 0.030(3) 0.031(3) 0.012(2) 0.013(2) -0.005(2) -0.011(2)
C40 0.031(3) 0.036(3) 0.021(3) 0.014(2) -0.010(2) -0.010(3)
C41 0.027(3) 0.036(3) 0.019(3) 0.009(2) -0.001(2) -0.004(2)
C42 0.031(3) 0.028(3) 0.015(2) 0.013(2) -0.005(2) -0.006(2)
C43 0.036(3) 0.023(3) 0.025(3) 0.011(2) 0.000(2) -0.006(2)
C44 0.032(3) 0.021(3) 0.025(3) 0.008(2) -0.012(2) -0.004(2)
C45 0.031(3) 0.024(3) 0.020(3) 0.011(2) -0.009(2) -0.008(2)
C46 0.031(3) 0.022(3) 0.029(3) 0.010(2) -0.016(2) -0.006(2)
C47 0.027(3) 0.020(3) 0.030(3) 0.009(2) -0.013(2) -0.004(2)
C48 0.033(3) 0.025(3) 0.021(3) 0.007(2) -0.012(2) -0.009(2)
C49 0.035(3) 0.023(3) 0.027(3) 0.009(2) -0.018(2) -0.007(2)
C50 0.030(3) 0.028(3) 0.017(2) 0.012(2) -0.012(2) -0.009(2)
C51 0.027(3) 0.028(3) 0.017(2) 0.011(2) -0.006(2) -0.008(2)
C52 0.045(4) 0.024(3) 0.022(3) 0.002(2) -0.007(3) -0.008(3)
N1 0.027(2) 0.024(2) 0.024(2) 0.0018(18) -0.0070(19) -0.0108(19)
N2 0.019(2) 0.029(2) 0.027(2) -0.0042(19) 0.0012(18) -0.0098(19)
N3 0.032(3) 0.026(2) 0.024(2) 0.0076(19) -0.015(2) -0.012(2)
N4 0.035(3) 0.023(2) 0.022(2) 0.0091(18) -0.009(2) -0.006(2)
O1 0.046(3) 0.026(2) 0.028(2) 0.0068(17) -0.0089(19) -0.0163(19)
O2 0.044(3) 0.045(3) 0.022(2) 0.0009(18) -0.0104(19) -0.023(2)
O3 0.023(2) 0.024(2) 0.050(3) -0.0023(19) -0.0067(19) -0.0053(17)
O4 0.028(2) 0.031(2) 0.031(2) 0.0002(17) -0.0114(18) -0.0070(17)
O5 0.033(2) 0.048(3) 0.023(2) 0.0069(18) -0.0054(17) -0.021(2)
O6 0.036(3) 0.032(2) 0.046(3) -0.003(2) 0.010(2) -0.003(2)
O7 0.040(3) 0.025(2) 0.039(2) 0.0117(18) -0.024(2) -0.0104(18)
O8 0.030(2) 0.031(2) 0.051(3) -0.003(2) -0.024(2) -0.0013(19)
C53 0.021(3) 0.045(4) 0.021(3) 0.001(2) -0.005(2) -0.008(3)
Br1 0.0244(4) 0.0929(7) 0.0365(4) 0.0301(4) -0.0046(3) -0.0052(4)
Br2 0.0506(5) 0.0387(4) 0.0972(8) -0.0071(4) -0.0178(5) -0.0159(4)
Br3 0.0413(4) 0.0439(4) 0.0288(3) -0.0057(3) 0.0001(3) -0.0172(3)
C54 0.025(6) 0.051(8) 0.037(9) 0.002(6) -0.019(5) -0.004(5)
Br4 0.0361(8) 0.0595(11) 0.0408(11) 0.0098(8) 0.0018(6) -0.0137(8)
Br5 0.0131(8) 0.0381(10) 0.0318(8) 0.0101(6) -0.0070(6) -0.0052(6)
Br6 0.0346(7) 0.0330(10) 0.0860(15) 0.0089(7) -0.0194(7) -0.0080(6)
C54B 0.052(16) 0.044(14) 0.037(16) 0.015(10) -0.023(11) 0.000(11)
Br4B 0.137(6) 0.182(8) 0.052(3) 0.024(4) -0.020(3) -0.123(6)
Br5B 0.054(3) 0.075(4) 0.081(5) 0.026(3) -0.005(3) -0.013(2)
Br6B 0.048(2) 0.096(3) 0.345(15) -0.105(5) -0.019(4) -0.0089(19)
C55 0.041(7) 0.032(7) 0.063(8) 0.021(6) -0.006(6) -0.004(6)
Br7 0.0657(15) 0.0633(15) 0.186(4) 0.065(2) -0.060(2) -0.0419(13)
Br8 0.0662(19) 0.108(3) 0.150(4) 0.083(3) -0.021(3) -0.030(2)
Br9 0.0618(19) 0.0289(8) 0.069(2) -0.0025(11) 0.0006(13) -0.0051(11)
C55B 0.040(8) 0.020(7) 0.027(7) -0.004(5) -0.004(6) 0.002(6)
Br7B 0.149(5) 0.0614(18) 0.108(3) 0.0439(19) -0.105(3) -0.071(2)
Br8B 0.0554(17) 0.0254(10) 0.0336(11) 0.0025(8) -0.0095(9) -0.0211(10)
Br9B 0.082(4) 0.055(3) 0.0393(17) -0.0175(18) 0.013(2) -0.048(3)

loop_
_atom_type_symbol
_atom_type_description
_atom_type_scat_dispersion_real
_atom_type_scat_dispersion_imag
_atom_type_scat_source
C C 0.0181 0.0091 'International Tables Vol C Tables 4.2.6.8 and 6.1.1.4'
H H 0.0000 0.0000 'International Tables Vol C Tables 4.2.6.8 and 6.1.1.4'
N N 0.0311 0.0180 'International Tables Vol C Tables 4.2.6.8 and 6.1.1.4'
O O 0.0492 0.0322 'International Tables Vol C Tables 4.2.6.8 and 6.1.1.4'
Br Br -0.6763 1.2805 'International Tables Vol C Tables 4.2.6.8 and 6.1.1.4'

loop_
_geom_angle_atom_site_label_1
_geom_angle_atom_site_label_2
_geom_angle_atom_site_label_3
_geom_angle
_geom_angle_site_symmetry_1
_geom_angle_site_symmetry_3
_geom_angle_publ_flag
C6 C1 C11 112.6(5) . . ?
C6 C1 C7 108.9(5) . . ?
C11 C1 C7 107.3(5) . . ?
C6 C1 C2 109.2(5) . . ?
C11 C1 C2 110.6(5) . . ?
C7 C1 C2 108.1(5) . . ?
C3 C2 C1 110.5(5) . . ?
C3 C2 H2A 109.5 . . ?
C1 C2 H2A 109.5 . . ?
C3 C2 H2B 109.5 . . ?
C1 C2 H2B 109.5 . . ?
H2A C2 H2B 108.1 . . ?
C2 C3 C8 108.5(5) . . ?
C2 C3 C52 112.0(5) . . ?
C8 C3 C52 107.0(5) . . ?
C2 C3 C4 108.9(5) . . ?
C8 C3 C4 108.9(5) . . ?
C52 C3 C4 111.5(5) . . ?
C5 C4 C3 109.8(5) . . ?
C5 C4 H4A 109.7 . . ?
C3 C4 H4A 109.7 . . ?
C5 C4 H4B 109.7 . . ?
C3 C4 H4B 109.7 . . ?
H4A C4 H4B 108.2 . . ?
C6 C5 C10 109.3(6) . . ?
C6 C5 C4 110.3(5) . . ?
C10 C5 C4 109.3(6) . . ?
C6 C5 H5 109.3 . . ?
C10 C5 H5 109.3 . . ?
C4 C5 H5 109.3 . . ?
C5 C6 C1 110.2(5) . . ?
C5 C6 H6A 109.6 . . ?
C1 C6 H6A 109.6 . . ?
C5 C6 H6B 109.6 . . ?
C1 C6 H6B 109.6 . . ?
H6A C6 H6B 108.1 . . ?
C9 C7 C1 110.1(6) . . ?
C9 C7 H7A 109.6 . . ?
C1 C7 H7A 109.6 . . ?
C9 C7 H7B 109.6 . . ?
C1 C7 H7B 109.6 . . ?
H7A C7 H7B 108.1 . . ?
C9 C8 C3 110.8(5) . . ?
C9 C8 H8A 109.5 . . ?
C3 C8 H8A 109.5 . . ?
C9 C8 H8B 109.5 . . ?
C3 C8 H8B 109.5 . . ?
H8A C8 H8B 108.1 . . ?
C8 C9 C7 108.1(6) . . ?
C8 C9 C10 110.1(7) . . ?
C7 C9 C10 109.5(6) . . ?
C8 C9 H9 109.7 . . ?
C7 C9 H9 109.7 . . ?
C10 C9 H9 109.7 . . ?
C5 C10 C9 109.8(5) . . ?
C5 C10 H10A 109.7 . . ?
C9 C10 H10A 109.7 . . ?
C5 C10 H10B 109.7 . . ?
C9 C10 H10B 109.7 . . ?
H10A C10 H10B 108.2 . . ?
N1 C11 C1 113.2(5) . . ?
N1 C11 H11A 108.9 . . ?
C1 C11 H11A 108.9 . . ?
N1 C11 H11B 108.9 . . ?
C1 C11 H11B 108.9 . . ?
H11A C11 H11B 107.8 . . ?
O1 C12 N1 120.8(5) . . ?
O1 C12 C13 121.7(5) . . ?
N1 C12 C13 117.5(5) . . ?
C14 C13 C24 120.5(5) . . ?
C14 C13 C12 120.4(5) . . ?
C24 C13 C12 119.1(5) . . ?
C13 C14 C15 119.8(6) . . ?
C13 C14 H14 120.1 . . ?
C15 C14 H14 120.1 . . ?
C16 C15 C14 120.8(6) . . ?
C16 C15 H15 119.6 . . ?
C14 C15 H15 119.6 . . ?
C15 C16 C25 120.4(5) . . ?
C15 C16 C17 120.2(5) . . ?
C25 C16 C17 119.5(5) . . ?
O2 C17 N2 120.9(5) . . ?
O2 C17 C16 121.5(6) . . ?
N2 C17 C16 117.6(5) . . ?
O3 C18 N2 121.1(6) . . ?
O3 C18 C19 122.5(6) . . ?
N2 C18 C19 116.4(5) . . ?
C20 C19 C25 120.2(5) . . ?
C20 C19 C18 119.9(5) . . ?
C25 C19 C18 120.0(5) . . ?
C19 C20 C21 119.9(5) . . ?
C19 C20 H20 120.0 . . ?
C21 C20 H20 120.0 . . ?
C22 C21 C20 120.6(5) . . ?
C22 C21 H21 119.7 . . ?
C20 C21 H21 119.7 . . ?
C21 C22 C24 120.3(5) . . ?
C21 C22 C23 119.6(5) . . ?
C24 C22 C23 120.1(5) . . ?
O4 C23 N1 120.1(5) . . ?
O4 C23 C22 123.2(5) . . ?
N1 C23 C22 116.7(5) . . ?
C25 C24 C13 119.4(5) . . ?
C25 C24 C22 119.2(5) . . ?
C13 C24 C22 121.3(5) . . ?
C19 C25 C24 119.8(5) . . ?
C19 C25 C16 121.2(5) . . ?
C24 C25 C16 119.0(5) . . ?
N2 C26 C27 113.9(5) . . ?
N2 C26 H26A 108.8 . . ?
C27 C26 H26A 108.8 . . ?
N2 C26 H26B 108.8 . . ?
C27 C26 H26B 108.8 . . ?
H26A C26 H26B 107.7 . . ?
C26 C27 C32 111.4(5) . . ?
C26 C27 C33 107.3(5) . . ?
C32 C27 C33 108.7(5) . . ?
C26 C27 C28 111.9(5) . . ?
C32 C27 C28 108.3(4) . . ?
C33 C27 C28 109.3(5) . . ?
C29 C28 C27 111.3(4) . . ?
C29 C28 H28A 109.4 . . ?
C27 C28 H28A 109.4 . . ?
C29 C28 H28B 109.4 . . ?
C27 C28 H28B 109.4 . . ?
H28A C28 H28B 108.0 . . ?
C37 C29 C28 112.4(5) . . ?
C37 C29 C30 111.2(5) . . ?
C28 C29 C30 109.3(4) . . ?
C37 C29 C35 107.3(5) . . ?
C28 C29 C35 108.5(5) . . ?
C30 C29 C35 108.0(5) . . ?
C31 C30 C29 110.8(5) . . ?
C31 C30 H30A 109.5 . . ?
C29 C30 H30A 109.5 . . ?
C31 C30 H30B 109.5 . . ?
C29 C30 H30B 109.5 . . ?
H30A C30 H30B 108.1 . . ?
C30 C31 C32 109.1(4) . . ?
C30 C31 C34 109.0(5) . . ?
C32 C31 C34 109.9(5) . . ?
C30 C31 H31 109.6 . . ?
C32 C31 H31 109.6 . . ?
C34 C31 H31 109.6 . . ?
C31 C32 C27 110.6(5) . . ?
C31 C32 H32A 109.5 . . ?
C27 C32 H32A 109.5 . . ?
C31 C32 H32B 109.5 . . ?
C27 C32 H32B 109.5 . . ?
H32A C32 H32B 108.1 . . ?
C27 C33 C36 109.6(5) . . ?
C27 C33 H33A 109.7 . . ?
C36 C33 H33A 109.7 . . ?
C27 C33 H33B 109.7 . . ?
C36 C33 H33B 109.7 . . ?
H33A C33 H33B 108.2 . . ?
C36 C34 C31 108.9(5) . . ?
C36 C34 H34A 109.9 . . ?
C31 C34 H34A 109.9 . . ?
C36 C34 H34B 109.9 . . ?
C31 C34 H34B 109.9 . . ?
H34A C34 H34B 108.3 . . ?
C36 C35 C29 109.9(5) . . ?
C36 C35 H35A 109.7 . . ?
C29 C35 H35A 109.7 . . ?
C36 C35 H35B 109.7 . . ?
C29 C35 H35B 109.7 . . ?
H35A C35 H35B 108.2 . . ?
C34 C36 C33 109.6(5) . . ?
C34 C36 C35 109.6(5) . . ?
C33 C36 C35 109.9(5) . . ?
C34 C36 H36 109.2 . . ?
C33 C36 H36 109.2 . . ?
C35 C36 H36 109.2 . . ?
N3 C37 C29 114.0(5) . . ?
N3 C37 H37A 108.8 . . ?
C29 C37 H37A 108.8 . . ?
N3 C37 H37B 108.8 . . ?
C29 C37 H37B 108.8 . . ?
H37A C37 H37B 107.6 . . ?
O5 C38 N3 121.8(6) . . ?
O5 C38 C39 121.7(6) . . ?
N3 C38 C39 116.5(5) . . ?
C40 C39 C50 121.2(6) . . ?
C40 C39 C38 119.6(6) . . ?
C50 C39 C38 119.2(5) . . ?
C39 C40 C41 119.4(6) . . ?
C39 C40 H40 120.3 . . ?
C41 C40 H40 120.3 . . ?
C42 C41 C40 120.7(6) . . ?
C42 C41 H41 119.6 . . ?
C40 C41 H41 119.6 . . ?
C41 C42 C51 120.3(6) . . ?
C41 C42 C43 120.9(6) . . ?
C51 C42 C43 118.8(6) . . ?
O6 C43 N4 120.9(6) . . ?
O6 C43 C42 121.2(6) . . ?
N4 C43 C42 117.8(5) . . ?
O7 C44 N4 121.3(5) . . ?
O7 C44 C45 122.4(6) . . ?
N4 C44 C45 116.3(5) . . ?
C46 C45 C51 120.0(6) . . ?
C46 C45 C44 119.7(5) . . ?
C51 C45 C44 120.4(5) . . ?
C45 C46 C47 119.6(6) . . ?
C45 C46 H46 120.2 . . ?
C47 C46 H46 120.2 . . ?
C48 C47 C46 121.3(6) . . ?
C48 C47 H47 119.4 . . ?
C46 C47 H47 119.4 . . ?
C47 C48 C50 120.5(5) . . ?
C47 C48 C49 120.6(6) . . ?
C50 C48 C49 118.9(5) . . ?
O8 C49 N3 120.4(6) . . ?
O8 C49 C48 121.9(6) . . ?
N3 C49 C48 117.6(5) . . ?
C39 C50 C51 119.8(6) . . ?
C39 C50 C48 122.1(6) . . ?
C51 C50 C48 118.2(5) . . ?
C45 C51 C50 120.3(5) . . ?
C45 C51 C42 121.2(6) . . ?
C50 C51 C42 118.5(5) . . ?
N4 C52 C3 112.2(5) . . ?
N4 C52 H52A 109.2 . . ?
C3 C52 H52A 109.2 . . ?
N4 C52 H52B 109.2 . . ?
C3 C52 H52B 109.2 . . ?
H52A C52 H52B 107.9 . . ?
C12 N1 C23 123.5(5) . . ?
C12 N1 C11 117.2(5) . . ?
C23 N1 C11 119.0(5) . . ?
C17 N2 C18 124.1(5) . . ?
C17 N2 C26 118.9(5) . . ?
C18 N2 C26 116.8(5) . . ?
C38 N3 C49 124.3(5) . . ?
C38 N3 C37 118.2(5) . . ?
C49 N3 C37 117.2(5) . . ?
C43 N4 C44 124.2(5) . . ?
C43 N4 C52 118.6(5) . . ?
C44 N4 C52 117.0(5) . . ?
Br1 C53 Br3 111.8(3) . . ?
Br1 C53 Br2 110.2(3) . . ?
Br3 C53 Br2 109.4(3) . . ?
Br1 C53 H53 108.5 . . ?
Br3 C53 H53 108.5 . . ?
Br2 C53 H53 108.5 . . ?
Br6 C54 Br4 110.8(7) . . ?
Br6 C54 Br5 111.2(6) . . ?
Br4 C54 Br5 111.9(8) . . ?
Br6 C54 H54 107.6 . . ?
Br4 C54 H54 107.6 . . ?
Br5 C54 H54 107.6 . . ?
Br4B C54B Br6B 108.7(10) . . ?
Br4B C54B Br5B 110.3(12) . . ?
Br6B C54B Br5B 111.0(10) . . ?
Br4B C54B H54B 108.9 . . ?
Br6B C54B H54B 108.9 . . ?
Br5B C54B H54B 108.9 . . ?
Br9 C55 Br7 112.3(10) . . ?
Br9 C55 Br8 109.2(8) . . ?
Br7 C55 Br8 113.1(6) . . ?
Br9 C55 H55 107.3 . . ?
Br7 C55 H55 107.3 . . ?
Br8 C55 H55 107.3 . . ?
Br8B C55B Br7B 107.4(7) . . ?
Br8B C55B Br9B 109.1(7) . . ?
Br7B C55B Br9B 110.9(11) . . ?
Br8B C55B H55B 109.8 . . ?
Br7B C55B H55B 109.8 . . ?
Br9B C55B H55B 109.8 . . ?

loop_
_geom_bond_atom_site_label_1
_geom_bond_atom_site_label_2
_geom_bond_distance
_geom_bond_site_symmetry_2
_geom_bond_publ_flag
C1 C6 1.534(8) . ?
C1 C11 1.535(9) . ?
C1 C7 1.546(8) . ?
C1 C2 1.548(7) . ?
C2 C3 1.528(8) . ?
C2 H2A 0.9900 . ?
C2 H2B 0.9900 . ?
C3 C8 1.536(8) . ?
C3 C52 1.544(8) . ?
C3 C4 1.548(9) . ?
C4 C5 1.531(9) . ?
C4 H4A 0.9900 . ?
C4 H4B 0.9900 . ?
C5 C6 1.520(9) . ?
C5 C10 1.521(10) . ?
C5 H5 1.0000 . ?
C6 H6A 0.9900 . ?
C6 H6B 0.9900 . ?
C7 C9 1.529(11) . ?
C7 H7A 0.9900 . ?
C7 H7B 0.9900 . ?
C8 C9 1.522(10) . ?
C8 H8A 0.9900 . ?
C8 H8B 0.9900 . ?
C9 C10 1.534(12) . ?
C9 H9 1.0000 . ?
C10 H10A 0.9900 . ?
C10 H10B 0.9900 . ?
C11 N1 1.474(7) . ?
C11 H11A 0.9900 . ?
C11 H11B 0.9900 . ?
C12 O1 1.217(8) . ?
C12 N1 1.405(8) . ?
C12 C13 1.482(8) . ?
C13 C14 1.370(8) . ?
C13 C24 1.412(8) . ?
C14 C15 1.407(9) . ?
C14 H14 0.9500 . ?
C15 C16 1.364(9) . ?
C15 H15 0.9500 . ?
C16 C25 1.411(8) . ?
C16 C17 1.484(8) . ?
C17 O2 1.225(8) . ?
C17 N2 1.386(8) . ?
C18 O3 1.203(8) . ?
C18 N2 1.415(8) . ?
C18 C19 1.479(8) . ?
C19 C20 1.390(8) . ?
C19 C25 1.407(8) . ?
C20 C21 1.406(9) . ?
C20 H20 0.9500 . ?
C21 C22 1.375(8) . ?
C21 H21 0.9500 . ?
C22 C24 1.416(8) . ?
C22 C23 1.481(8) . ?
C23 O4 1.209(7) . ?
C23 N1 1.411(8) . ?
C24 C25 1.408(8) . ?
C26 N2 1.471(7) . ?
C26 C27 1.533(8) . ?
C26 H26A 0.9900 . ?
C26 H26B 0.9900 . ?
C27 C32 1.539(7) . ?
C27 C33 1.541(7) . ?
C27 C28 1.545(8) . ?
C28 C29 1.530(7) . ?
C28 H28A 0.9900 . ?
C28 H28B 0.9900 . ?
C29 C37 1.529(8) . ?
C29 C30 1.541(7) . ?
C29 C35 1.547(8) . ?
C30 C31 1.532(8) . ?
C30 H30A 0.9900 . ?
C30 H30B 0.9900 . ?
C31 C32 1.533(8) . ?
C31 C34 1.545(8) . ?
C31 H31 1.0000 . ?
C32 H32A 0.9900 . ?
C32 H32B 0.9900 . ?
C33 C36 1.542(9) . ?
C33 H33A 0.9900 . ?
C33 H33B 0.9900 . ?
C34 C36 1.534(9) . ?
C34 H34A 0.9900 . ?
C34 H34B 0.9900 . ?
C35 C36 1.546(10) . ?
C35 H35A 0.9900 . ?
C35 H35B 0.9900 . ?
C36 H36 1.0000 . ?
C37 N3 1.476(8) . ?
C37 H37A 0.9900 . ?
C37 H37B 0.9900 . ?
C38 O5 1.217(8) . ?
C38 N3 1.394(8) . ?
C38 C39 1.508(8) . ?
C39 C40 1.376(9) . ?
C39 C50 1.392(8) . ?
C40 C41 1.407(10) . ?
C40 H40 0.9500 . ?
C41 C42 1.372(9) . ?
C41 H41 0.9500 . ?
C42 C51 1.421(8) . ?
C42 C43 1.475(9) . ?
C43 O6 1.222(8) . ?
C43 N4 1.394(9) . ?
C44 O7 1.211(8) . ?
C44 N4 1.406(8) . ?
C44 C45 1.476(8) . ?
C45 C46 1.389(9) . ?
C45 C51 1.409(9) . ?
C46 C47 1.397(8) . ?
C46 H46 0.9500 . ?
C47 C48 1.371(9) . ?
C47 H47 0.9500 . ?
C48 C50 1.419(9) . ?
C48 C49 1.481(8) . ?
C49 O8 1.216(8) . ?
C49 N3 1.404(8) . ?
C50 C51 1.414(9) . ?
C52 N4 1.473(8) . ?
C52 H52A 0.9900 . ?
C52 H52B 0.9900 . ?
C53 Br1 1.911(6) . ?
C53 Br3 1.929(6) . ?
C53 Br2 1.934(7) . ?
C53 H53 1.0000 . ?
C54 Br6 1.901(12) . ?
C54 Br4 1.916(16) . ?
C54 Br5 1.935(13) . ?
C54 H54 1.0000 . ?
C54B Br4B 1.91(2) . ?
C54B Br6B 1.909(16) . ?
C54B Br5B 1.923(18) . ?
C54B H54B 1.0000 . ?
C55 Br9 1.895(14) . ?
C55 Br7 1.917(16) . ?
C55 Br8 1.947(15) . ?
C55 H55 1.0000 . ?
C55B Br8B 1.916(16) . ?
C55B Br7B 1.920(17) . ?
C55B Br9B 1.928(15) . ?
C55B H55B 1.0000 . ?

loop_
_geom_torsion_atom_site_label_1
_geom_torsion_atom_site_label_2
_geom_torsion_atom_site_label_3
_geom_torsion_atom_site_label_4
_geom_torsion
_geom_torsion_site_symmetry_1
_geom_torsion_site_symmetry_2
_geom_torsion_site_symmetry_3
_geom_torsion_site_symmetry_4
_geom_torsion_publ_flag
C6 C1 C2 C3 59.1(6) . . . . ?
C11 C1 C2 C3 -176.5(5) . . . . ?
C7 C1 C2 C3 -59.2(6) . . . . ?
C1 C2 C3 C8 59.2(6) . . . . ?
C1 C2 C3 C52 177.0(5) . . . . ?
C1 C2 C3 C4 -59.2(6) . . . . ?
C2 C3 C4 C5 59.0(6) . . . . ?
C8 C3 C4 C5 -59.1(7) . . . . ?
C52 C3 C4 C5 -176.9(5) . . . . ?
C3 C4 C5 C6 -59.5(7) . . . . ?
C3 C4 C5 C10 60.8(7) . . . . ?
C10 C5 C6 C1 -60.8(6) . . . . ?
C4 C5 C6 C1 59.4(7) . . . . ?
C11 C1 C6 C5 178.2(5) . . . . ?
C7 C1 C6 C5 59.4(6) . . . . ?
C2 C1 C6 C5 -58.5(6) . . . . ?
C6 C1 C7 C9 -58.4(7) . . . . ?
C11 C1 C7 C9 179.5(5) . . . . ?
C2 C1 C7 C9 60.2(7) . . . . ?
C2 C3 C8 C9 -60.4(8) . . . . ?
C52 C3 C8 C9 178.6(6) . . . . ?
C4 C3 C8 C9 58.0(8) . . . . ?
C3 C8 C9 C7 61.4(8) . . . . ?
C3 C8 C9 C10 -58.2(8) . . . . ?
C1 C7 C9 C8 -61.3(7) . . . . ?
C1 C7 C9 C10 58.7(7) . . . . ?
C6 C5 C10 C9 60.6(7) . . . . ?
C4 C5 C10 C9 -60.3(8) . . . . ?
C8 C9 C10 C5 59.0(8) . . . . ?
C7 C9 C10 C5 -59.7(8) . . . . ?
C6 C1 C11 N1 55.6(6) . . . . ?
C7 C1 C11 N1 175.4(5) . . . . ?
C2 C1 C11 N1 -66.9(6) . . . . ?
O1 C12 C13 C14 10.5(9) . . . . ?
N1 C12 C13 C14 -167.8(5) . . . . ?
O1 C12 C13 C24 -170.6(6) . . . . ?
N1 C12 C13 C24 11.0(8) . . . . ?
C24 C13 C14 C15 0.7(9) . . . . ?
C12 C13 C14 C15 179.5(5) . . . . ?
C13 C14 C15 C16 0.9(9) . . . . ?
C14 C15 C16 C25 -0.7(9) . . . . ?
C14 C15 C16 C17 -179.4(5) . . . . ?
C15 C16 C17 O2 -2.9(9) . . . . ?
C25 C16 C17 O2 178.4(5) . . . . ?
C15 C16 C17 N2 177.0(5) . . . . ?
C25 C16 C17 N2 -1.8(8) . . . . ?
O3 C18 C19 C20 9.5(8) . . . . ?
N2 C18 C19 C20 -170.2(5) . . . . ?
O3 C18 C19 C25 -169.7(5) . . . . ?
N2 C18 C19 C25 10.5(7) . . . . ?
C25 C19 C20 C21 0.2(8) . . . . ?
C18 C19 C20 C21 -179.1(5) . . . . ?
C19 C20 C21 C22 0.6(9) . . . . ?
C20 C21 C22 C24 0.0(9) . . . . ?
C20 C21 C22 C23 -178.0(5) . . . . ?
C21 C22 C23 O4 -2.7(9) . . . . ?
C24 C22 C23 O4 179.3(5) . . . . ?
C21 C22 C23 N1 176.0(5) . . . . ?
C24 C22 C23 N1 -2.0(8) . . . . ?
C14 C13 C24 C25 -2.3(8) . . . . ?
C12 C13 C24 C25 178.8(5) . . . . ?
C14 C13 C24 C22 177.3(5) . . . . ?
C12 C13 C24 C22 -1.6(8) . . . . ?
C21 C22 C24 C25 -1.3(8) . . . . ?
C23 C22 C24 C25 176.7(5) . . . . ?
C21 C22 C24 C13 179.1(5) . . . . ?
C23 C22 C24 C13 -2.9(8) . . . . ?
C20 C19 C25 C24 -1.5(8) . . . . ?
C18 C19 C25 C24 177.7(5) . . . . ?
C20 C19 C25 C16 177.7(5) . . . . ?
C18 C19 C25 C16 -3.1(8) . . . . ?
C13 C24 C25 C19 -178.3(5) . . . . ?
C22 C24 C25 C19 2.1(8) . . . . ?
C13 C24 C25 C16 2.5(8) . . . . ?
C22 C24 C25 C16 -177.1(5) . . . . ?
C15 C16 C25 C19 179.8(5) . . . . ?
C17 C16 C25 C19 -1.4(8) . . . . ?
C15 C16 C25 C24 -1.0(8) . . . . ?
C17 C16 C25 C24 177.8(5) . . . . ?
N2 C26 C27 C32 -66.7(7) . . . . ?
N2 C26 C27 C33 174.5(5) . . . . ?
N2 C26 C27 C28 54.7(7) . . . . ?
C26 C27 C28 C29 178.2(4) . . . . ?
C32 C27 C28 C29 -58.7(6) . . . . ?
C33 C27 C28 C29 59.5(6) . . . . ?
C27 C28 C29 C37 -178.0(4) . . . . ?
C27 C28 C29 C30 58.0(6) . . . . ?
C27 C28 C29 C35 -59.5(6) . . . . ?
C37 C29 C30 C31 177.4(5) . . . . ?
C28 C29 C30 C31 -57.9(6) . . . . ?
C35 C29 C30 C31 60.0(6) . . . . ?
C29 C30 C31 C32 59.0(6) . . . . ?
C29 C30 C31 C34 -61.0(6) . . . . ?
C30 C31 C32 C27 -60.2(6) . . . . ?
C34 C31 C32 C27 59.3(6) . . . . ?
C26 C27 C32 C31 -177.0(5) . . . . ?
C33 C27 C32 C31 -59.1(6) . . . . ?
C28 C27 C32 C31 59.5(6) . . . . ?
C26 C27 C33 C36 -179.8(5) . . . . ?
C32 C27 C33 C36 59.7(6) . . . . ?
C28 C27 C33 C36 -58.3(6) . . . . ?
C30 C31 C34 C36 60.3(6) . . . . ?
C32 C31 C34 C36 -59.2(7) . . . . ?
C37 C29 C35 C36 -179.1(5) . . . . ?
C28 C29 C35 C36 59.2(6) . . . . ?
C30 C29 C35 C36 -59.2(6) . . . . ?
C31 C34 C36 C33 60.3(7) . . . . ?
C31 C34 C36 C35 -60.4(7) . . . . ?
C27 C33 C36 C34 -61.3(7) . . . . ?
C27 C33 C36 C35 59.2(7) . . . . ?
C29 C35 C36 C34 60.6(6) . . . . ?
C29 C35 C36 C33 -59.9(7) . . . . ?
C28 C29 C37 N3 -62.2(7) . . . . ?
C30 C29 C37 N3 60.7(7) . . . . ?
C35 C29 C37 N3 178.6(5) . . . . ?
O5 C38 C39 C40 10.1(8) . . . . ?
N3 C38 C39 C40 -168.6(5) . . . . ?
O5 C38 C39 C50 -169.7(5) . . . . ?
N3 C38 C39 C50 11.7(7) . . . . ?
C50 C39 C40 C41 -0.5(8) . . . . ?
C38 C39 C40 C41 179.7(5) . . . . ?
C39 C40 C41 C42 2.2(8) . . . . ?
C40 C41 C42 C51 -2.0(8) . . . . ?
C40 C41 C42 C43 178.6(5) . . . . ?
C41 C42 C43 O6 -4.8(9) . . . . ?
C51 C42 C43 O6 175.8(5) . . . . ?
C41 C42 C43 N4 173.9(5) . . . . ?
C51 C42 C43 N4 -5.5(7) . . . . ?
O7 C44 C45 C46 4.2(9) . . . . ?
N4 C44 C45 C46 -174.0(5) . . . . ?
O7 C44 C45 C51 -177.1(6) . . . . ?
N4 C44 C45 C51 4.7(8) . . . . ?
C51 C45 C46 C47 -2.3(8) . . . . ?
C44 C45 C46 C47 176.5(5) . . . . ?
C45 C46 C47 C48 1.4(9) . . . . ?
C46 C47 C48 C50 2.2(9) . . . . ?
C46 C47 C48 C49 -176.2(5) . . . . ?
C47 C48 C49 O8 5.2(9) . . . . ?
C50 C48 C49 O8 -173.3(6) . . . . ?
C47 C48 C49 N3 -177.3(5) . . . . ?
C50 C48 C49 N3 4.2(8) . . . . ?
C40 C39 C50 C51 -1.3(8) . . . . ?
C38 C39 C50 C51 178.4(5) . . . . ?
C40 C39 C50 C48 177.8(5) . . . . ?
C38 C39 C50 C48 -2.4(8) . . . . ?
C47 C48 C50 C39 175.9(5) . . . . ?
C49 C48 C50 C39 -5.6(8) . . . . ?
C47 C48 C50 C51 -4.9(8) . . . . ?
C49 C48 C50 C51 173.6(5) . . . . ?
C46 C45 C51 C50 -0.5(8) . . . . ?
C44 C45 C51 C50 -179.2(5) . . . . ?
C46 C45 C51 C42 -178.8(5) . . . . ?
C44 C45 C51 C42 2.5(8) . . . . ?
C39 C50 C51 C45 -176.8(5) . . . . ?
C48 C50 C51 C45 4.0(8) . . . . ?
C39 C50 C51 C42 1.5(7) . . . . ?
C48 C50 C51 C42 -177.7(5) . . . . ?
C41 C42 C51 C45 178.4(5) . . . . ?
C43 C42 C51 C45 -2.2(8) . . . . ?
C41 C42 C51 C50 0.1(8) . . . . ?
C43 C42 C51 C50 179.5(5) . . . . ?
C2 C3 C52 N4 60.9(7) . . . . ?
C8 C3 C52 N4 179.6(6) . . . . ?
C4 C3 C52 N4 -61.4(7) . . . . ?
O1 C12 N1 C23 164.8(6) . . . . ?
C13 C12 N1 C23 -16.8(8) . . . . ?
O1 C12 N1 C11 -9.7(8) . . . . ?
C13 C12 N1 C11 168.7(5) . . . . ?
O4 C23 N1 C12 -169.0(5) . . . . ?
C22 C23 N1 C12 12.4(8) . . . . ?
O4 C23 N1 C11 5.4(8) . . . . ?
C22 C23 N1 C11 -173.3(5) . . . . ?
C1 C11 N1 C12 -88.0(6) . . . . ?
C1 C11 N1 C23 97.3(6) . . . . ?
O2 C17 N2 C18 -170.0(5) . . . . ?
C16 C17 N2 C18 10.2(8) . . . . ?
O2 C17 N2 C26 3.3(8) . . . . ?
C16 C17 N2 C26 -176.5(5) . . . . ?
O3 C18 N2 C17 165.8(5) . . . . ?
C19 C18 N2 C17 -14.4(8) . . . . ?
O3 C18 N2 C26 -7.6(8) . . . . ?
C19 C18 N2 C26 172.2(5) . . . . ?
C27 C26 N2 C17 95.3(6) . . . . ?
C27 C26 N2 C18 -91.0(6) . . . . ?
O5 C38 N3 C49 167.8(5) . . . . ?
C39 C38 N3 C49 -13.6(7) . . . . ?
O5 C38 N3 C37 -6.1(8) . . . . ?
C39 C38 N3 C37 172.6(4) . . . . ?
O8 C49 N3 C38 -176.6(6) . . . . ?
C48 C49 N3 C38 5.9(8) . . . . ?
O8 C49 N3 C37 -2.7(8) . . . . ?
C48 C49 N3 C37 179.7(5) . . . . ?
C29 C37 N3 C38 -89.5(6) . . . . ?
C29 C37 N3 C49 96.2(6) . . . . ?
O6 C43 N4 C44 -167.6(6) . . . . ?
C42 C43 N4 C44 13.7(8) . . . . ?
O6 C43 N4 C52 7.5(8) . . . . ?
C42 C43 N4 C52 -171.2(5) . . . . ?
O7 C44 N4 C43 168.6(6) . . . . ?
C45 C44 N4 C43 -13.2(8) . . . . ?
O7 C44 N4 C52 -6.5(8) . . . . ?
C45 C44 N4 C52 171.7(5) . . . . ?
C3 C52 N4 C43 91.2(7) . . . . ?
C3 C52 N4 C44 -93.3(6) . . . . ?
